data_2231475
loop_
_publ_author_name
'Boughaleb, Adil'
'Zouihri, Hafid'
'Gmouh, Said'
'Kerbal, Abdelali'
'El yazidi, Mohamed'

_publ_section_title
;
 (2<i>RS</i>,4'<i>RS</i>)-3'-(3-Chloro-4-methoxyphenyl)-4'-phenyl-4'<i>H</i>-spiro[indene-2,5'-isoxazol]-1(3<i>H</i>)-one
 ethanol monosolvate
;
_journal_issue 9
_journal_name_full 'Acta Crystallographica Section E'
_journal_page_first o2434
_journal_paper_doi 10.1107/S1600536811032636
_journal_volume 67
_journal_year 2011
_chemical_formula_iupac 'C23 H17 Cl N2 O3, C2 H6 O'
_chemical_formula_moiety 'C23 H17 Cl N2 O3, C2 H6 O'
_chemical_formula_sum 'C25 H23 Cl N2 O4'
_chemical_formula_weight 450.90
_chemical_name_systematic
;
(2<i>RS</i>,4'<i>RS</i>)-3'-(3-Chloro-4-methoxyphenyl)-4'-phenyl-4'<i>H</i>-
spiro[indene-2,5'-isoxazol]-1(3<i>H</i>)-one ethanol monosolvate
;
_space_group_IT_number 19
_symmetry_cell_setting orthorhombic
_symmetry_space_group_name_Hall 'P 2ac 2ab'
_symmetry_space_group_name_H-M 'P 21 21 21'
_atom_sites_solution_hydrogens geom
_atom_sites_solution_primary direct
_atom_sites_solution_secondary difmap
_audit_creation_method SHELXL-97
_cell_angle_alpha 90.00
_cell_angle_beta 90.00
_cell_angle_gamma 90.00
_cell_formula_units_Z 4
_cell_length_a 8.7112(2)
_cell_length_b 11.3051(2)
_cell_length_c 22.5913(5)
_cell_measurement_pressure 101
_cell_measurement_reflns_used 265
_cell_measurement_temperature 296(2)
_cell_measurement_theta_max 26.3
_cell_measurement_theta_min 2.6
_cell_volume 2224.81(8)
_computing_cell_refinement 'SAINT (Bruker, 2005)'
_computing_data_collection 'APEX2 (Bruker, 2005)'
_computing_data_reduction 'SAINT (Bruker, 2005)'
_computing_molecular_graphics 'PLATON (Spek, 2009)'
_computing_publication_material 'publCIF (Westrip, 2010)'
_computing_structure_refinement 'SHELXL97 (Sheldrick, 2008)'
_computing_structure_solution 'SHELXS97 (Sheldrick, 2008)'
_diffrn_ambient_temperature 296(2)
_diffrn_measured_fraction_theta_full 0.995
_diffrn_measured_fraction_theta_max 0.995
_diffrn_measurement_device_type 'Bruker APEXII CCD'
_diffrn_measurement_method '\w and \f'
_diffrn_radiation_monochromator graphite
_diffrn_radiation_source 'fine-focus sealed tube'
_diffrn_radiation_type MoK\a
_diffrn_radiation_wavelength 0.71073
_diffrn_reflns_av_R_equivalents 0.0267
_diffrn_reflns_av_sigmaI/netI 0.0353
_diffrn_reflns_limit_h_max 11
_diffrn_reflns_limit_h_min -10
_diffrn_reflns_limit_k_max 14
_diffrn_reflns_limit_k_min -14
_diffrn_reflns_limit_l_max 17
_diffrn_reflns_limit_l_min -28
_diffrn_reflns_number 13160
_diffrn_reflns_theta_full 27.00
_diffrn_reflns_theta_max 27.00
_diffrn_reflns_theta_min 1.80
_exptl_absorpt_coefficient_mu 0.207
_exptl_absorpt_correction_type none
_exptl_crystal_colour colourless
_exptl_crystal_density_diffrn 1.346
_exptl_crystal_density_method 'not measured'
_exptl_crystal_description prism
_exptl_crystal_F_000 944
_exptl_crystal_size_max 0.24
_exptl_crystal_size_mid 0.17
_exptl_crystal_size_min 0.16
_refine_diff_density_max 0.161
_refine_diff_density_min -0.315
_refine_ls_abs_structure_details 'Flack (1983); 1986 Friedel pairs'
_refine_ls_abs_structure_Flack 0.36(3)
_refine_ls_extinction_method none
_refine_ls_goodness_of_fit_ref 1.062
_refine_ls_hydrogen_treatment mixed
_refine_ls_matrix_type full
_refine_ls_number_parameters 297
_refine_ls_number_reflns 4757
_refine_ls_number_restraints 0
_refine_ls_restrained_S_all 1.062
_refine_ls_R_factor_all 0.0539
_refine_ls_R_factor_gt 0.0391
_refine_ls_shift/su_max 0.000
_refine_ls_shift/su_mean 0.000
_refine_ls_structure_factor_coef Fsqd
_refine_ls_weighting_details 'calc w=1/[\s^2^(Fo^2^)+(0.0469P)^2^+0.1284P] where P=(Fo^2^+2Fc^2^)/3'
_refine_ls_weighting_scheme calc
_refine_ls_wR_factor_gt 0.0912
_refine_ls_wR_factor_ref 0.0956
_reflns_number_gt 3815
_reflns_number_total 4757
_reflns_threshold_expression I>2\s(I)
_cod_data_source_file fy2017.cif
_cod_data_source_block I
_cod_database_code 2231475
_cod_database_fobs_code 2231475

loop_
_symmetry_equiv_pos_as_xyz
'x, y, z'
'-x+1/2, -y, z+1/2'
'-x, y+1/2, -z+1/2'
'x+1/2, -y+1/2, -z'

loop_
_atom_site_type_symbol
_atom_site_label
_atom_site_fract_x
_atom_site_fract_y
_atom_site_fract_z
_atom_site_U_iso_or_equiv
_atom_site_adp_type
_atom_site_calc_flag
_atom_site_refinement_flags
_atom_site_occupancy
_atom_site_symmetry_multiplicity
C C1 0.0305(2) 0.33701(16) 0.41709(9) 0.0378(4) Uani d . 1 1
C C10 0.1211(2) 0.35087(15) 0.26128(8) 0.0333(4) Uani d . 1 1
C C11 0.2714(2) 0.39793(16) 0.23651(8) 0.0340(4) Uani d . 1 1
C C12 0.3965(2) 0.32367(18) 0.22940(10) 0.0470(5) Uani d . 1 1
C C13 0.5324(3) 0.3680(2) 0.20606(11) 0.0590(6) Uani d . 1 1
C C14 0.5434(3) 0.4828(2) 0.18859(11) 0.0629(7) Uani d . 1 1
C C15 0.4190(3) 0.5564(2) 0.19482(11) 0.0585(6) Uani d . 1 1
C C16 0.2839(2) 0.51488(18) 0.21932(10) 0.0471(5) Uani d . 1 1
C C17 -0.0022(2) 0.26234(16) 0.16411(8) 0.0359(4) Uani d . 1 1
C C18 -0.0316(3) 0.16313(18) 0.12947(10) 0.0533(6) Uani d . 1 1
C C19 -0.0905(3) 0.17326(19) 0.07365(11) 0.0613(7) Uani d . 1 1
C C2 -0.0518(3) 0.36087(19) 0.46878(10) 0.0495(5) Uani d . 1 1
C C20 -0.1223(3) 0.28381(19) 0.04958(10) 0.0526(5) Uani d . 1 1
C C21 -0.0928(2) 0.38300(17) 0.08457(9) 0.0423(5) Uani d . 1 1
C C22 -0.0338(2) 0.37289(17) 0.14030(9) 0.0379(4) Uani d . 1 1
C C23 -0.2016(4) 0.2016(3) -0.04206(13) 0.0908(10) Uani d . 1 1
C C24 0.6087(4) 0.5038(3) 0.36539(16) 0.0920(9) Uani d . 1 1
C C25 0.4781(4) 0.5779(3) 0.37505(16) 0.1008(11) Uani d . 1 1
C C3 0.0272(3) 0.3874(2) 0.51910(10) 0.0587(6) Uani d . 1 1
C C4 0.1875(3) 0.3900(2) 0.51872(10) 0.0569(6) Uani d . 1 1
C C5 0.2713(3) 0.36897(19) 0.46834(9) 0.0466(5) Uani d . 1 1
C C6 0.1917(2) 0.34114(16) 0.41674(9) 0.0378(4) Uani d . 1 1
C C7 0.1305(2) 0.28684(16) 0.32140(8) 0.0362(4) Uani d . 1 1
C C8 -0.0172(2) 0.30244(18) 0.35872(9) 0.0389(5) Uani d . 1 1
C C9 0.0618(2) 0.24995(15) 0.22427(8) 0.0330(4) Uani d . 1 1
Cl Cl1 -0.12367(8) 0.52300(5) 0.05494(3) 0.06402(19) Uani d . 1 1
H H1 0.346(3) 0.324(2) 0.3510(10) 0.060(7) Uiso d . 1 1
H H10 0.0447 0.4144 0.2630 0.040 Uiso calc R 1 1
H H12 0.3895 0.2445 0.2402 0.056 Uiso calc R 1 1
H H13 0.6170 0.3184 0.2023 0.071 Uiso calc R 1 1
H H14 0.6345 0.5113 0.1726 0.075 Uiso calc R 1 1
H H15 0.4257 0.6348 0.1825 0.070 Uiso calc R 1 1
H H16 0.2011 0.5659 0.2243 0.056 Uiso calc R 1 1
H H18 -0.0107 0.0884 0.1446 0.064 Uiso calc R 1 1
H H19 -0.1096 0.1055 0.0515 0.074 Uiso calc R 1 1
H H2 -0.1585 0.3587 0.4688 0.059 Uiso calc R 1 1
H H22 -0.0145 0.4406 0.1625 0.045 Uiso calc R 1 1
H H23A -0.1057 0.1606 -0.0465 0.136 Uiso calc R 1 1
H H23B -0.2379 0.2263 -0.0802 0.136 Uiso calc R 1 1
H H23C -0.2756 0.1497 -0.0242 0.136 Uiso calc R 1 1
H H24A 0.6892 0.5250 0.3931 0.110 Uiso calc R 1 1
H H24B 0.6475 0.5166 0.3257 0.110 Uiso calc R 1 1
H H25A 0.3977 0.5561 0.3481 0.151 Uiso calc R 1 1
H H25B 0.5062 0.6590 0.3685 0.151 Uiso calc R 1 1
H H25C 0.4427 0.5684 0.4150 0.151 Uiso calc R 1 1
H H3 -0.0258 0.4038 0.5539 0.070 Uiso calc R 1 1
H H4 0.2392 0.4066 0.5538 0.068 Uiso calc R 1 1
H H4A 0.6442 0.3400 0.3634 0.105 Uiso calc R 1 1
H H5 0.3779 0.3732 0.4687 0.056 Uiso calc R 1 1
N N1 0.2497(2) 0.31383(17) 0.36182(8) 0.0444(4) Uani d . 1 1
N N2 0.07647(17) 0.14773(13) 0.24799(7) 0.0391(4) Uani d . 1 1
O O1 0.13828(17) 0.16082(11) 0.30525(6) 0.0426(3) Uani d . 1 1
O O2 -0.14510(17) 0.28485(15) 0.33873(7) 0.0583(4) Uani d . 1 1
O O3 -0.1799(2) 0.30291(14) -0.00516(8) 0.0716(5) Uani d . 1 1
O O4 0.57042(17) 0.38095(16) 0.37275(9) 0.0703(5) Uani d . 1 1

loop_
_atom_site_aniso_label
_atom_site_aniso_U_11
_atom_site_aniso_U_22
_atom_site_aniso_U_33
_atom_site_aniso_U_12
_atom_site_aniso_U_13
_atom_site_aniso_U_23
C1 0.0382(11) 0.0361(10) 0.0391(11) -0.0006(8) 0.0064(9) 0.0047(8)
C10 0.0287(9) 0.0337(9) 0.0374(10) 0.0030(8) 0.0024(8) 0.0008(7)
C11 0.0332(11) 0.0352(9) 0.0336(10) -0.0031(8) 0.0001(8) -0.0006(8)
C12 0.0396(12) 0.0441(11) 0.0571(13) -0.0002(9) 0.0087(10) -0.0001(9)
C13 0.0373(12) 0.0655(15) 0.0741(17) -0.0016(11) 0.0164(12) -0.0106(13)
C14 0.0480(14) 0.0782(18) 0.0625(16) -0.0275(13) 0.0121(12) 0.0003(13)
C15 0.0599(16) 0.0500(13) 0.0657(16) -0.0216(11) 0.0001(13) 0.0119(11)
C16 0.0464(12) 0.0387(10) 0.0561(13) -0.0035(9) -0.0030(11) 0.0045(10)
C17 0.0311(10) 0.0377(10) 0.0390(11) -0.0025(8) -0.0014(8) -0.0013(8)
C18 0.0685(15) 0.0365(11) 0.0549(14) -0.0078(10) -0.0150(12) 0.0033(10)
C19 0.0843(19) 0.0429(12) 0.0566(15) -0.0146(11) -0.0225(13) -0.0047(10)
C2 0.0509(13) 0.0523(13) 0.0454(12) -0.0015(10) 0.0150(11) 0.0028(10)
C20 0.0555(13) 0.0545(13) 0.0476(13) -0.0071(11) -0.0158(12) 0.0031(10)
C21 0.0380(12) 0.0417(10) 0.0472(12) 0.0030(8) -0.0033(10) 0.0048(9)
C22 0.0344(10) 0.0375(10) 0.0417(11) 0.0010(8) -0.0001(9) -0.0022(8)
C23 0.129(3) 0.0773(18) 0.0661(19) -0.0205(18) -0.0483(19) -0.0026(15)
C24 0.078(2) 0.090(2) 0.108(3) -0.0139(19) 0.0090(19) -0.0018(18)
C25 0.106(3) 0.074(2) 0.122(3) -0.0016(19) -0.005(2) 0.0111(19)
C3 0.0709(18) 0.0657(15) 0.0396(13) 0.0004(13) 0.0141(12) 0.0017(11)
C4 0.0744(18) 0.0605(14) 0.0357(12) 0.0038(12) -0.0051(11) 0.0001(10)
C5 0.0484(13) 0.0502(12) 0.0413(12) 0.0023(10) -0.0078(10) 0.0075(9)
C6 0.0410(11) 0.0333(9) 0.0392(11) 0.0020(8) 0.0030(9) 0.0054(8)
C7 0.0304(10) 0.0396(10) 0.0387(10) 0.0008(8) 0.0041(9) -0.0017(8)
C8 0.0334(12) 0.0391(10) 0.0442(12) -0.0022(8) 0.0066(9) 0.0003(9)
C9 0.0265(9) 0.0351(9) 0.0374(10) -0.0009(7) 0.0052(8) 0.0013(8)
Cl1 0.0852(4) 0.0498(3) 0.0571(3) 0.0136(3) -0.0127(4) 0.0081(3)
N1 0.0296(10) 0.0642(11) 0.0393(10) -0.0021(8) 0.0047(8) -0.0020(8)
N2 0.0414(10) 0.0371(9) 0.0389(9) -0.0005(7) 0.0019(7) 0.0001(7)
O1 0.0502(8) 0.0370(7) 0.0405(8) 0.0051(6) 0.0008(7) 0.0041(6)
O2 0.0312(9) 0.0843(11) 0.0595(10) -0.0069(7) 0.0045(7) -0.0158(8)
O3 0.0952(14) 0.0641(10) 0.0555(10) -0.0077(9) -0.0353(10) -0.0004(8)
O4 0.0398(9) 0.0696(12) 0.1014(14) -0.0027(8) 0.0102(9) -0.0073(10)

loop_
_atom_type_symbol
_atom_type_description
_atom_type_scat_dispersion_real
_atom_type_scat_dispersion_imag
_atom_type_scat_source
C C 0.0033 0.0016 'International Tables Vol C Tables 4.2.6.8 and 6.1.1.4'
H H 0.0000 0.0000 'International Tables Vol C Tables 4.2.6.8 and 6.1.1.4'
N N 0.0061 0.0033 'International Tables Vol C Tables 4.2.6.8 and 6.1.1.4'
O O 0.0106 0.0060 'International Tables Vol C Tables 4.2.6.8 and 6.1.1.4'
Cl Cl 0.1484 0.1585 'International Tables Vol C Tables 4.2.6.8 and 6.1.1.4'

loop_
_geom_angle_atom_site_label_1
_geom_angle_atom_site_label_2
_geom_angle_atom_site_label_3
_geom_angle
C6 C1 C8 107.05(17)
C2 C1 C8 132.17(19)
C2 C1 C6 120.7(2)
C7 C10 H10 110.1
C11 C10 H10 110.1
C9 C10 H10 110.1
C11 C10 C7 116.32(16)
C9 C10 C7 98.72(13)
C9 C10 C11 110.86(15)
C12 C11 C10 120.54(16)
C16 C11 C10 120.42(17)
C16 C11 C12 119.01(17)
C13 C12 H12 120.1
C11 C12 H12 120.1
C11 C12 C13 119.73(19)
C12 C13 H13 119.5
C14 C13 H13 119.5
C14 C13 C12 120.9(2)
C15 C14 H14 120.2
C13 C14 H14 120.2
C13 C14 C15 119.5(2)
C16 C15 H15 119.8
C14 C15 H15 119.8
C14 C15 C16 120.4(2)
C15 C16 H16 119.8
C11 C16 H16 119.8
C11 C16 C15 120.3(2)
C18 C17 C9 120.73(16)
C22 C17 C9 121.14(16)
C22 C17 C18 118.13(17)
C17 C18 H18 119.3
C19 C18 H18 119.3
C19 C18 C17 121.38(19)
C20 C19 H19 119.6
C18 C19 H19 119.6
C18 C19 C20 120.74(19)
C1 C2 H2 120.6
C3 C2 H2 120.6
C3 C2 C1 118.7(2)
C19 C20 C21 117.63(19)
O3 C20 C21 117.26(19)
O3 C20 C19 125.11(19)
C20 C21 Cl1 118.99(16)
C22 C21 Cl1 119.30(15)
C22 C21 C20 121.64(18)
C17 C22 H22 119.8
C21 C22 H22 119.8
C21 C22 C17 120.49(18)
H23B C23 H23C 109.5
H23A C23 H23C 109.5
O3 C23 H23C 109.5
H23A C23 H23B 109.5
O3 C23 H23B 109.5
O3 C23 H23A 109.5
H24A C24 H24B 108.0
O4 C24 H24B 109.4
C25 C24 H24B 109.4
O4 C24 H24A 109.4
C25 C24 H24A 109.4
C25 C24 O4 111.3(3)
H25B C25 H25C 109.5
H25A C25 H25C 109.5
C24 C25 H25C 109.5
H25A C25 H25B 109.5
C24 C25 H25B 109.5
C24 C25 H25A 109.5
C4 C3 H3 119.8
C2 C3 H3 119.8
C2 C3 C4 120.3(2)
C3 C4 H4 118.9
C5 C4 H4 118.9
C5 C4 C3 122.2(2)
C6 C5 H5 121.0
C4 C5 H5 121.0
C4 C5 C6 117.9(2)
C5 C6 C1 120.04(19)
N1 C6 C1 111.39(18)
N1 C6 C5 128.57(18)
C10 C7 C8 112.47(16)
O1 C7 C8 106.46(14)
N1 C7 C8 103.50(15)
O1 C7 C10 103.80(14)
N1 C7 C10 120.40(16)
N1 C7 O1 109.55(15)
C1 C8 C7 106.86(16)
O2 C8 C7 122.64(18)
O2 C8 C1 130.48(19)
C17 C9 C10 124.70(15)
N2 C9 C10 114.66(16)
N2 C9 C17 120.58(16)
C7 N1 H1 123.1(15)
C6 N1 H1 124.9(15)
C6 N1 C7 111.18(17)
C9 N2 O1 109.12(14)
N2 O1 C7 108.16(12)
C20 O3 C23 117.03(19)
C24 O4 H4A 109.5

loop_
_geom_bond_atom_site_label_1
_geom_bond_atom_site_label_2
_geom_bond_distance
C1 C2 1.397(3)
C10 H10 0.9800
C10 C7 1.541(3)
C10 C11 1.520(2)
C10 C9 1.506(2)
C11 C12 1.385(3)
C11 C16 1.382(3)
C12 H12 0.9300
C12 C13 1.389(3)
C13 H13 0.9300
C13 C14 1.361(4)
C14 H14 0.9300
C15 H15 0.9300
C15 C14 1.373(4)
C16 H16 0.9300
C16 C15 1.383(3)
C17 C9 1.476(3)
C17 C18 1.391(3)
C18 H18 0.9300
C18 C19 1.366(3)
C19 H19 0.9300
C2 H2 0.9300
C2 C3 1.362(3)
C20 C19 1.391(3)
C21 Cl1 1.739(2)
C21 C20 1.396(3)
C22 H22 0.9300
C22 C17 1.388(3)
C22 C21 1.365(3)
C23 H23C 0.9600
C23 H23B 0.9600
C23 H23A 0.9600
C24 H24B 0.9700
C24 H24A 0.9700
C24 C25 1.429(5)
C25 H25C 0.9600
C25 H25B 0.9600
C25 H25A 0.9600
C3 H3 0.9300
C4 H4 0.9300
C4 C3 1.396(4)
C4 C5 1.373(3)
C5 H5 0.9300
C6 C1 1.405(3)
C6 C5 1.392(3)
C8 C7 1.549(3)
C8 C1 1.437(3)
N1 H1 0.88(3)
N1 C7 1.416(3)
N1 C6 1.375(3)
N2 O1 1.409(2)
N2 C9 1.280(2)
O1 C7 1.472(2)
O2 C8 1.218(2)
O3 C23 1.429(3)
O3 C20 1.352(3)
O4 H4A 0.8200
O4 C24 1.438(4)

loop_
_geom_hbond_atom_site_label_D
_geom_hbond_atom_site_label_H
_geom_hbond_atom_site_label_A
_geom_hbond_site_symmetry_A
_geom_hbond_distance_DH
_geom_hbond_distance_HA
_geom_hbond_distance_DA
_geom_hbond_angle_DHA
_geom_hbond_publ_flag
N1 H1 O4 . 0.88(3) 2.12(3) 2.906(2) 149(2) yes
O4 H4A O2 1_655 0.8200 2.0200 2.813(2) 164.00 yes

loop_
_cod_related_entry_id
_cod_related_entry_database
_cod_related_entry_code
1 ChemSpider 30656928
